data_2229388
loop_
_publ_author_name
'Salehzadeh, Sadegh'
'Dehghanpour, Saeed'
'Khalaj, Mehdi'
'Rahimishakiba, Mohammad'

_publ_section_title
;
 Di-\m-chlorido-bis{chlorido[4-nitro-<i>N</i>-(pyridin-2-ylmethylidene-\k<i>N</i>)aniline-\k<i>N</i>]mercury(II)}
;
_journal_coeditor_code GK2347
_journal_issue 3
_journal_name_full 'Acta Crystallographica Section E'
_journal_page_first m327
_journal_paper_doi 10.1107/S1600536811004703
_journal_volume 67
_journal_year 2011
_chemical_formula_iupac '[Hg2 Cl4 (C12 H9 N3 O2)2]'
_chemical_formula_moiety 'C24 H18 Cl4 Hg2 N6 O4'
_chemical_formula_sum 'C24 H18 Cl4 Hg2 N6 O4'
_chemical_formula_weight 997.42
_chemical_name_systematic
;
Di-\m-chlorido-bis{chlorido[4-nitro-<i>N</i>-(pyridin-2-ylmethylidene-
\k<i>N</i>)aniline-\k<i>N</i>]mercury(II)}
;
_space_group_IT_number 14
_symmetry_cell_setting monoclinic
_symmetry_space_group_name_Hall '-P 2ybc'
_symmetry_space_group_name_H-M 'P 1 21/c 1'
_atom_sites_solution_hydrogens geom
_atom_sites_solution_primary direct
_atom_sites_solution_secondary difmap
_audit_creation_method SHELXL-97
_cell_angle_alpha 90.00
_cell_angle_beta 98.155(2)
_cell_angle_gamma 90.00
_cell_formula_units_Z 2
_cell_length_a 8.9731(2)
_cell_length_b 7.8439(3)
_cell_length_c 20.1403(7)
_cell_measurement_reflns_used 6448
_cell_measurement_temperature 150.0(10)
_cell_measurement_theta_max 27.5
_cell_measurement_theta_min 2.6
_cell_volume 1403.22(8)
_computing_cell_refinement 'DENZO-SMN (Otwinowski & Minor, 1997)'
_computing_data_collection 'COLLECT (Nonius, 2002)'
_computing_data_reduction 'DENZO-SMN (Otwinowski & Minor, 1997)'
_computing_molecular_graphics 'PLATON (Spek, 2009)'
_computing_publication_material 'SHELXTL (Sheldrick, 2008)'
_computing_structure_refinement 'SHELXTL (Sheldrick, 2008)'
_computing_structure_solution 'SIR92 (Altomare <i>et al.</i>, 1994)'
_diffrn_ambient_temperature 150.0(10)
_diffrn_detector_area_resol_mean 9
_diffrn_measured_fraction_theta_full 0.997
_diffrn_measured_fraction_theta_max 0.984
_diffrn_measurement_device_type 'Nonius KappaCCD'
_diffrn_measurement_method '\f scans and \w scans with \k offsets'
_diffrn_radiation_monochromator graphite
_diffrn_radiation_source 'fine-focus sealed tube'
_diffrn_radiation_type MoK\a
_diffrn_radiation_wavelength 0.71073
_diffrn_reflns_av_R_equivalents 0.0552
_diffrn_reflns_av_sigmaI/netI 0.0426
_diffrn_reflns_limit_h_max 11
_diffrn_reflns_limit_h_min -11
_diffrn_reflns_limit_k_max 10
_diffrn_reflns_limit_k_min -9
_diffrn_reflns_limit_l_max 26
_diffrn_reflns_limit_l_min -25
_diffrn_reflns_number 11428
_diffrn_reflns_theta_full 25.24
_diffrn_reflns_theta_max 27.56
_diffrn_reflns_theta_min 2.79
_exptl_absorpt_coefficient_mu 11.352
_exptl_absorpt_correction_T_max 0.222
_exptl_absorpt_correction_T_min 0.115
_exptl_absorpt_correction_type multi-scan
_exptl_absorpt_process_details
;
(SORTAV; Blessing, 1995)
;
_exptl_crystal_colour colourless
_exptl_crystal_density_diffrn 2.361
_exptl_crystal_density_method 'not measured'
_exptl_crystal_description block
_exptl_crystal_F_000 928
_exptl_crystal_size_max 0.18
_exptl_crystal_size_mid 0.16
_exptl_crystal_size_min 0.14
_refine_diff_density_max 0.936
_refine_diff_density_min -1.558
_refine_ls_extinction_method none
_refine_ls_goodness_of_fit_ref 1.058
_refine_ls_hydrogen_treatment constr
_refine_ls_matrix_type full
_refine_ls_number_parameters 181
_refine_ls_number_reflns 3197
_refine_ls_number_restraints 0
_refine_ls_restrained_S_all 1.058
_refine_ls_R_factor_all 0.0399
_refine_ls_R_factor_gt 0.0283
_refine_ls_shift/su_max 0.001
_refine_ls_shift/su_mean 0.000
_refine_ls_structure_factor_coef Fsqd
_refine_ls_weighting_details 'calc w=1/[\s^2^(Fo^2^)+(0.0234P)^2^+1.6835P] where P=(Fo^2^+2Fc^2^)/3'
_refine_ls_weighting_scheme calc
_refine_ls_wR_factor_gt 0.0591
_refine_ls_wR_factor_ref 0.0637
_reflns_number_gt 2639
_reflns_number_total 3197
_reflns_threshold_expression I>2\s(I)
_cod_data_source_file gk2347.cif
_cod_data_source_block I
_cod_original_sg_symbol_H-M 'P 21/c'
_cod_database_code 2229388
_cod_database_fobs_code 2229388

loop_
_symmetry_equiv_pos_as_xyz
'x, y, z'
'-x, y+1/2, -z+1/2'
'-x, -y, -z'
'x, -y-1/2, z-1/2'

loop_
_atom_site_type_symbol
_atom_site_label
_atom_site_fract_x
_atom_site_fract_y
_atom_site_fract_z
_atom_site_U_iso_or_equiv
_atom_site_adp_type
_atom_site_calc_flag
_atom_site_refinement_flags
_atom_site_occupancy
_atom_site_disorder_assembly
_atom_site_disorder_group
Hg Hg1 0.641245(19) 0.62356(2) 0.448116(9) 0.02542(8) Uani d . 1 . .
Cl Cl1 0.83299(13) 0.45830(16) 0.40698(7) 0.0314(3) Uani d . 1 . .
Cl Cl2 0.60508(13) 0.60053(14) 0.56941(6) 0.0270(3) Uani d . 1 . .
O O1 1.0314(4) 1.2850(5) 0.72381(19) 0.0428(9) Uani d . 1 . .
O O2 1.1963(4) 1.0918(5) 0.7078(2) 0.0440(10) Uani d . 1 . .
N N1 0.5013(4) 0.7782(5) 0.36266(19) 0.0238(8) Uani d . 1 . .
N N2 0.6929(4) 0.9273(5) 0.4652(2) 0.0216(8) Uani d . 1 . .
N N3 1.0753(5) 1.1652(5) 0.6919(2) 0.0319(10) Uani d . 1 . .
C C1 0.4077(5) 0.7090(6) 0.3123(2) 0.0265(10) Uani d . 1 . .
H H1A 0.3985 0.5884 0.3101 0.032 Uiso calc R 1 . .
C C2 0.3234(5) 0.8064(7) 0.2632(3) 0.0308(11) Uani d . 1 . .
H H2A 0.2589 0.7531 0.2277 0.037 Uiso calc R 1 . .
C C3 0.3344(5) 0.9808(7) 0.2663(3) 0.0312(11) Uani d . 1 . .
H H3A 0.2769 1.0502 0.2335 0.037 Uiso calc R 1 . .
C C4 0.4315(5) 1.0539(6) 0.3187(2) 0.0275(10) Uani d . 1 . .
H H4A 0.4404 1.1744 0.3222 0.033 Uiso calc R 1 . .
C C5 0.5152(5) 0.9497(6) 0.3657(2) 0.0212(9) Uani d . 1 . .
C C6 0.6209(5) 1.0210(6) 0.4202(3) 0.0228(10) Uani d . 1 . .
H H6A 0.6364 1.1408 0.4221 0.027 Uiso calc R 1 . .
C C7 0.7901(5) 0.9952(6) 0.5209(2) 0.0206(9) Uani d . 1 . .
C C8 0.7776(5) 1.1611(6) 0.5433(2) 0.0239(10) Uani d . 1 . .
H H8A 0.7039 1.2351 0.5203 0.029 Uiso calc R 1 . .
C C9 0.8717(5) 1.2189(6) 0.5988(2) 0.0265(10) Uani d . 1 . .
H H9A 0.8641 1.3324 0.6145 0.032 Uiso calc R 1 . .
C C10 0.9778(5) 1.1072(6) 0.6314(2) 0.0242(10) Uani d . 1 . .
C C11 0.9934(5) 0.9425(6) 0.6092(2) 0.0257(10) Uani d . 1 . .
H H11A 1.0688 0.8696 0.6316 0.031 Uiso calc R 1 . .
C C12 0.8981(5) 0.8855(6) 0.5542(2) 0.0241(10) Uani d . 1 . .
H H12A 0.9058 0.7717 0.5388 0.029 Uiso calc R 1 . .

loop_
_atom_site_aniso_label
_atom_site_aniso_U_11
_atom_site_aniso_U_22
_atom_site_aniso_U_33
_atom_site_aniso_U_12
_atom_site_aniso_U_13
_atom_site_aniso_U_23
Hg1 0.03088(12) 0.01758(11) 0.02789(12) 0.00384(7) 0.00446(8) 0.00096(8)
Cl1 0.0311(6) 0.0273(6) 0.0363(7) 0.0085(5) 0.0069(5) -0.0012(5)
Cl2 0.0332(6) 0.0244(6) 0.0233(6) -0.0052(4) 0.0035(5) -0.0015(5)
O1 0.037(2) 0.046(2) 0.043(2) -0.0073(18) 0.0020(17) -0.017(2)
O2 0.0277(19) 0.055(3) 0.045(2) 0.0031(17) -0.0075(16) -0.0044(19)
N1 0.0249(19) 0.022(2) 0.025(2) 0.0021(16) 0.0057(16) 0.0018(17)
N2 0.0210(18) 0.0192(19) 0.025(2) 0.0007(15) 0.0039(15) 0.0047(16)
N3 0.026(2) 0.037(3) 0.033(3) -0.0090(18) 0.0047(18) -0.003(2)
C1 0.029(2) 0.026(3) 0.024(3) -0.003(2) 0.0052(19) 0.001(2)
C2 0.029(2) 0.035(3) 0.026(3) -0.004(2) -0.004(2) -0.004(2)
C3 0.033(3) 0.036(3) 0.023(3) 0.012(2) 0.000(2) 0.006(2)
C4 0.035(3) 0.021(2) 0.026(3) 0.004(2) 0.003(2) 0.001(2)
C5 0.026(2) 0.021(2) 0.017(2) 0.0034(19) 0.0048(18) 0.0020(19)
C6 0.027(2) 0.013(2) 0.029(3) 0.0024(18) 0.0064(19) -0.001(2)
C7 0.019(2) 0.019(2) 0.024(3) 0.0006(17) 0.0067(18) 0.0006(19)
C8 0.025(2) 0.022(2) 0.024(3) 0.0018(18) 0.0044(19) 0.0039(19)
C9 0.025(2) 0.020(2) 0.035(3) -0.0029(19) 0.009(2) -0.006(2)
C10 0.020(2) 0.026(3) 0.027(3) -0.0062(18) 0.0036(18) -0.002(2)
C11 0.024(2) 0.023(2) 0.030(3) 0.004(2) 0.0027(19) 0.004(2)
C12 0.022(2) 0.020(2) 0.031(3) -0.0005(18) 0.0053(19) -0.001(2)

loop_
_atom_type_symbol
_atom_type_description
_atom_type_scat_dispersion_real
_atom_type_scat_dispersion_imag
_atom_type_scat_source
C C 0.0033 0.0016 'International Tables Vol C Tables 4.2.6.8 and 6.1.1.4'
H H 0.0000 0.0000 'International Tables Vol C Tables 4.2.6.8 and 6.1.1.4'
Cl Cl 0.1484 0.1585 'International Tables Vol C Tables 4.2.6.8 and 6.1.1.4'
N N 0.0061 0.0033 'International Tables Vol C Tables 4.2.6.8 and 6.1.1.4'
O O 0.0106 0.0060 'International Tables Vol C Tables 4.2.6.8 and 6.1.1.4'
Hg Hg -2.3894 9.2266 'International Tables Vol C Tables 4.2.6.8 and 6.1.1.4'

loop_
_geom_angle_atom_site_label_1
_geom_angle_atom_site_label_2
_geom_angle_atom_site_label_3
_geom_angle_site_symmetry_1
_geom_angle_site_symmetry_3
_geom_angle
_geom_angle_publ_flag
N1 Hg1 Cl1 . . 111.46(10) ?
N1 Hg1 N2 . . 70.57(13) ?
Cl1 Hg1 N2 . . 116.47(9) ?
N1 Hg1 Cl2 . . 128.76(9) ?
Cl1 Hg1 Cl2 . . 119.68(4) ?
N2 Hg1 Cl2 . . 88.91(9) ?
N1 Hg1 Cl2 . 3_666 84.28(9) ?
Cl1 Hg1 Cl2 . 3_666 102.07(4) ?
N2 Hg1 Cl2 . 3_666 139.38(9) ?
Cl2 Hg1 Cl2 . 3_666 82.50(4) ?
Hg1 Cl2 Hg1 . 3_666 97.50(4) ?
C1 N1 C5 . . 118.8(4) ?
C1 N1 Hg1 . . 124.5(3) ?
C5 N1 Hg1 . . 116.7(3) ?
C6 N2 C7 . . 122.6(4) ?
C6 N2 Hg1 . . 113.3(3) ?
C7 N2 Hg1 . . 124.0(3) ?
O2 N3 O1 . . 123.8(4) ?
O2 N3 C10 . . 118.1(4) ?
O1 N3 C10 . . 118.1(4) ?
N1 C1 C2 . . 122.6(5) ?
N1 C1 H1A . . 118.7 ?
C2 C1 H1A . . 118.7 ?
C3 C2 C1 . . 119.2(5) ?
C3 C2 H2A . . 120.4 ?
C1 C2 H2A . . 120.4 ?
C2 C3 C4 . . 118.6(4) ?
C2 C3 H3A . . 120.7 ?
C4 C3 H3A . . 120.7 ?
C5 C4 C3 . . 119.6(5) ?
C5 C4 H4A . . 120.2 ?
C3 C4 H4A . . 120.2 ?
N1 C5 C4 . . 121.2(4) ?
N1 C5 C6 . . 117.6(4) ?
C4 C5 C6 . . 121.3(4) ?
N2 C6 C5 . . 121.8(4) ?
N2 C6 H6A . . 119.1 ?
C5 C6 H6A . . 119.1 ?
C8 C7 C12 . . 120.4(4) ?
C8 C7 N2 . . 122.6(4) ?
C12 C7 N2 . . 117.0(4) ?
C9 C8 C7 . . 120.2(4) ?
C9 C8 H8A . . 119.9 ?
C7 C8 H8A . . 119.9 ?
C8 C9 C10 . . 118.4(4) ?
C8 C9 H9A . . 120.8 ?
C10 C9 H9A . . 120.8 ?
C11 C10 C9 . . 122.2(4) ?
C11 C10 N3 . . 118.9(4) ?
C9 C10 N3 . . 119.0(4) ?
C12 C11 C10 . . 119.0(4) ?
C12 C11 H11A . . 120.5 ?
C10 C11 H11A . . 120.5 ?
C11 C12 C7 . . 119.8(4) ?
C11 C12 H12A . . 120.1 ?
C7 C12 H12A . . 120.1 ?

loop_
_geom_bond_atom_site_label_1
_geom_bond_atom_site_label_2
_geom_bond_site_symmetry_2
_geom_bond_distance
_geom_bond_publ_flag
Hg1 N1 . 2.323(4) y
Hg1 Cl1 . 2.3940(11) y
Hg1 N2 . 2.442(4) y
Hg1 Cl2 . 2.5161(12) y
Hg1 Cl2 3_666 2.8068(11) y
Cl2 Hg1 3_666 2.8068(11) ?
O1 N3 . 1.233(5) ?
O2 N3 . 1.231(5) ?
N1 C1 . 1.337(6) ?
N1 C5 . 1.352(6) ?
N2 C6 . 1.272(6) ?
N2 C7 . 1.423(6) ?
N3 C10 . 1.468(6) ?
C1 C2 . 1.386(7) ?
C1 H1A . 0.9500 ?
C2 C3 . 1.372(7) ?
C2 H2A . 0.9500 ?
C3 C4 . 1.392(7) ?
C3 H3A . 0.9500 ?
C4 C5 . 1.388(6) ?
C4 H4A . 0.9500 ?
C5 C6 . 1.457(6) ?
C6 H6A . 0.9500 ?
C7 C8 . 1.387(6) ?
C7 C12 . 1.394(6) ?
C8 C9 . 1.380(7) ?
C8 H8A . 0.9500 ?
C9 C10 . 1.388(7) ?
C9 H9A . 0.9500 ?
C10 C11 . 1.381(6) ?
C11 C12 . 1.375(7) ?
C11 H11A . 0.9500 ?
C12 H12A . 0.9500 ?

loop_
_geom_torsion_atom_site_label_1
_geom_torsion_atom_site_label_2
_geom_torsion_atom_site_label_3
_geom_torsion_atom_site_label_4
_geom_torsion_site_symmetry_1
_geom_torsion_site_symmetry_2
_geom_torsion_site_symmetry_3
_geom_torsion_site_symmetry_4
_geom_torsion
_geom_torsion_publ_flag
N1 Hg1 Cl2 Hg1 . . . 3_666 76.43(12) ?
Cl1 Hg1 Cl2 Hg1 . . . 3_666 -99.66(5) ?
N2 Hg1 Cl2 Hg1 . . . 3_666 140.20(9) ?
Cl2 Hg1 Cl2 Hg1 3_666 . . 3_666 0.0 ?
Cl1 Hg1 N1 C1 . . . . 68.2(4) ?
N2 Hg1 N1 C1 . . . . 179.9(4) ?
Cl2 Hg1 N1 C1 . . . . -108.1(3) ?
Cl2 Hg1 N1 C1 3_666 . . . -32.5(3) ?
Cl1 Hg1 N1 C5 . . . . -112.9(3) ?
N2 Hg1 N1 C5 . . . . -1.3(3) ?
Cl2 Hg1 N1 C5 . . . . 70.7(3) ?
Cl2 Hg1 N1 C5 3_666 . . . 146.3(3) ?
N1 Hg1 N2 C6 . . . . -0.3(3) ?
Cl1 Hg1 N2 C6 . . . . 104.6(3) ?
Cl2 Hg1 N2 C6 . . . . -132.5(3) ?
Cl2 Hg1 N2 C6 3_666 . . . -55.3(4) ?
N1 Hg1 N2 C7 . . . . 177.8(3) ?
Cl1 Hg1 N2 C7 . . . . -77.2(3) ?
Cl2 Hg1 N2 C7 . . . . 45.7(3) ?
Cl2 Hg1 N2 C7 3_666 . . . 122.8(3) ?
C5 N1 C1 C2 . . . . -0.4(7) ?
Hg1 N1 C1 C2 . . . . 178.4(3) ?
N1 C1 C2 C3 . . . . -0.8(7) ?
C1 C2 C3 C4 . . . . 0.7(7) ?
C2 C3 C4 C5 . . . . 0.5(7) ?
C1 N1 C5 C4 . . . . 1.7(6) ?
Hg1 N1 C5 C4 . . . . -177.2(3) ?
C1 N1 C5 C6 . . . . -178.4(4) ?
Hg1 N1 C5 C6 . . . . 2.7(5) ?
C3 C4 C5 N1 . . . . -1.8(7) ?
C3 C4 C5 C6 . . . . 178.4(4) ?
C7 N2 C6 C5 . . . . -176.3(4) ?
Hg1 N2 C6 C5 . . . . 1.9(5) ?
N1 C5 C6 N2 . . . . -3.2(6) ?
C4 C5 C6 N2 . . . . 176.7(4) ?
C6 N2 C7 C8 . . . . 22.2(7) ?
Hg1 N2 C7 C8 . . . . -155.9(3) ?
C6 N2 C7 C12 . . . . -159.7(4) ?
Hg1 N2 C7 C12 . . . . 22.3(5) ?
C12 C7 C8 C9 . . . . -0.2(7) ?
N2 C7 C8 C9 . . . . 177.9(4) ?
C7 C8 C9 C10 . . . . -0.2(7) ?
C8 C9 C10 C11 . . . . 1.2(7) ?
C8 C9 C10 N3 . . . . -177.9(4) ?
O2 N3 C10 C11 . . . . 23.7(6) ?
O1 N3 C10 C11 . . . . -156.4(4) ?
O2 N3 C10 C9 . . . . -157.1(4) ?
O1 N3 C10 C9 . . . . 22.7(6) ?
C9 C10 C11 C12 . . . . -1.8(7) ?
N3 C10 C11 C12 . . . . 177.3(4) ?
C10 C11 C12 C7 . . . . 1.4(7) ?
C8 C7 C12 C11 . . . . -0.5(7) ?
N2 C7 C12 C11 . . . . -178.7(4) ?
